data_1503135
loop_
_publ_author_name
'Gong, Jian'
'Xie, Fuchun'
'Chen, Hong'
'Hu, Youhong'

_publ_section_title
;
 An efficient approach to functionalized benzo[a]xanthones through
 reactions of 2-methyl-3-(1-alkynyl)chromones with electron-deficient
 chromone-fused dienes.
;
_journal_issue 17
_journal_name_full 'Organic letters'
_journal_page_first 3848
_journal_page_last 3851
_journal_paper_doi 10.1021/ol101496w
_journal_volume 12
_journal_year 2010
_chemical_formula_sum 'C36 H22 O4'
_chemical_formula_weight 518.54
_chemical_name_systematic
; 
 ? 
;
_space_group_IT_number 2
_symmetry_cell_setting triclinic
_symmetry_space_group_name_Hall '-P 1'
_symmetry_space_group_name_H-M 'P -1'
_atom_sites_solution_hydrogens geom
_atom_sites_solution_primary direct
_atom_sites_solution_secondary difmap
_audit_creation_method SHELXL-97
_cell_angle_alpha 70.157(4)
_cell_angle_beta 78.535(4)
_cell_angle_gamma 70.146(4)
_cell_formula_units_Z 2
_cell_length_a 9.799(2)
_cell_length_b 11.072(2)
_cell_length_c 13.689(3)
_cell_measurement_reflns_used 2346
_cell_measurement_temperature 293(2)
_cell_measurement_theta_max 53.297
_cell_measurement_theta_min 4.379
_cell_volume 1308.1(5)
_computing_cell_refinement 'Bruker SMART'
_computing_data_collection 'Bruker SMART'
_computing_data_reduction 'Bruker SHELXTL'
_computing_molecular_graphics 'Bruker SHELXTL'
_computing_publication_material 'Bruker SHELXTL'
_computing_structure_refinement 'SHELXL-97 (Sheldrick, 1997)'
_computing_structure_solution 'SHELXS-97 (Sheldrick, 1990)'
_diffrn_ambient_temperature 293(2)
_diffrn_measured_fraction_theta_full 0.983
_diffrn_measured_fraction_theta_max 0.983
_diffrn_measurement_device_type 'CCD area detector'
_diffrn_measurement_method 'phi and omega scans'
_diffrn_radiation_monochromator graphite
_diffrn_radiation_source 'fine-focus sealed tube'
_diffrn_radiation_type MoK\a
_diffrn_radiation_wavelength 0.71073
_diffrn_reflns_av_R_equivalents 0.0338
_diffrn_reflns_av_sigmaI/netI 0.0453
_diffrn_reflns_limit_h_max 12
_diffrn_reflns_limit_h_min -11
_diffrn_reflns_limit_k_max 13
_diffrn_reflns_limit_k_min -11
_diffrn_reflns_limit_l_max 16
_diffrn_reflns_limit_l_min -16
_diffrn_reflns_number 7208
_diffrn_reflns_theta_full 26.00
_diffrn_reflns_theta_max 26.00
_diffrn_reflns_theta_min 2.05
_exptl_absorpt_coefficient_mu 0.085
_exptl_absorpt_correction_T_max 1.0000
_exptl_absorpt_correction_T_min 0.2446
_exptl_absorpt_correction_type empirical
_exptl_absorpt_process_details sadabs
_exptl_crystal_colour colorless
_exptl_crystal_density_diffrn 1.316
_exptl_crystal_density_method 'not measured'
_exptl_crystal_description prismatic
_exptl_crystal_F_000 540
_exptl_crystal_size_max 0.398
_exptl_crystal_size_mid 0.311
_exptl_crystal_size_min 0.247
_refine_diff_density_max 0.207
_refine_diff_density_min -0.247
_refine_diff_density_rms 0.049
_refine_ls_extinction_coef 0.013(2)
_refine_ls_extinction_expression Fc^*^=kFc[1+0.001xFc^2^\l^3^/sin(2\q)]^-1/4^
_refine_ls_extinction_method SHELXL
_refine_ls_goodness_of_fit_ref 0.954
_refine_ls_hydrogen_treatment mixed
_refine_ls_matrix_type full
_refine_ls_number_parameters 366
_refine_ls_number_reflns 5050
_refine_ls_number_restraints 0
_refine_ls_restrained_S_all 0.954
_refine_ls_R_factor_all 0.0740
_refine_ls_R_factor_gt 0.0568
_refine_ls_shift/su_max 0.002
_refine_ls_shift/su_mean 0.000
_refine_ls_structure_factor_coef Fsqd
_refine_ls_weighting_details 'calc w=1/[\s^2^(Fo^2^)+(0.0929P)^2^+0.0000P] where P=(Fo^2^+2Fc^2^)/3'
_refine_ls_weighting_scheme calc
_refine_ls_wR_factor_gt 0.1458
_refine_ls_wR_factor_ref 0.1571
_reflns_number_gt 3558
_reflns_number_total 5050
_reflns_threshold_expression >2sigma(I)
_cod_data_source_file ol101496w_si_001.cif
_cod_data_source_block cd201230
_cod_depositor_comments
;
The following automatic conversions were performed:

'_symmetry_cell_setting' value 'Triclinic' changed to 'triclinic'
according to /home/saulius/struct/CIF-dictionaries/cif_core.dic
dictionary named 'cif_core.dic' version 2.4.2 from 2011-04-26.

Automatic conversion script
Id: cif_fix_values 1715 2011-07-08 13:25:40Z adriana 
;
_cod_original_sg_symbol_H-M P-1
_cod_database_code 1503135

loop_
_symmetry_equiv_pos_as_xyz
'x, y, z'
'-x, -y, -z'

loop_
_atom_site_label
_atom_site_type_symbol
_atom_site_fract_x
_atom_site_fract_y
_atom_site_fract_z
_atom_site_U_iso_or_equiv
_atom_site_adp_type
_atom_site_occupancy
_atom_site_symmetry_multiplicity
_atom_site_calc_flag
_atom_site_refinement_flags
O1 O 0.37388(18) 0.70694(14) 1.10771(11) 0.0661(4) Uani 1 1 d .
O2 O 0.29270(14) 0.35541(11) 1.15482(9) 0.0461(3) Uani 1 1 d .
O3 O 0.36759(17) 0.97173(15) 0.57757(11) 0.0662(4) Uani 1 1 d .
O4 O 0.39717(19) 0.94174(17) 0.39015(12) 0.0705(5) Uani 1 1 d .
C1 C 0.3462(2) 0.60308(18) 1.11976(14) 0.0440(4) Uani 1 1 d .
C2 C 0.34503(19) 0.50528(18) 1.22248(14) 0.0439(4) Uani 1 1 d .
C3 C 0.3695(2) 0.5285(2) 1.31057(15) 0.0584(5) Uani 1 1 d .
H3 H 0.3858 0.6089 1.3044 0.070 Uiso 1 1 calc R
C4 C 0.3698(3) 0.4344(2) 1.40556(16) 0.0663(6) Uani 1 1 d .
H4 H 0.3847 0.4514 1.4640 0.080 Uiso 1 1 calc R
C5 C 0.3479(2) 0.3133(2) 1.41533(16) 0.0624(6) Uani 1 1 d .
H5 H 0.3500 0.2490 1.4802 0.075 Uiso 1 1 calc R
C6 C 0.3237(2) 0.2878(2) 1.33121(15) 0.0553(5) Uani 1 1 d .
H6 H 0.3091 0.2066 1.3376 0.066 Uiso 1 1 calc R
C7 C 0.32117(19) 0.38519(18) 1.23590(13) 0.0433(4) Uani 1 1 d .
C8 C 0.28919(18) 0.44424(16) 1.05825(13) 0.0381(4) Uani 1 1 d .
C9 C 0.31451(17) 0.56682(16) 1.03494(13) 0.0384(4) Uani 1 1 d .
C10 C 0.30830(18) 0.65042(17) 0.92905(13) 0.0386(4) Uani 1 1 d .
C11 C 0.27734(18) 0.60385(16) 0.85388(13) 0.0392(4) Uani 1 1 d .
C12 C 0.24945(18) 0.47699(17) 0.88339(13) 0.0396(4) Uani 1 1 d .
C13 C 0.25426(18) 0.39783(16) 0.98473(13) 0.0392(4) Uani 1 1 d .
C14 C 0.3307(2) 0.77810(18) 0.89448(14) 0.0448(4) Uani 1 1 d .
H14 H 0.3505 0.8111 0.9425 0.054 Uiso 1 1 calc R
C15 C 0.3244(2) 0.85396(18) 0.79357(15) 0.0500(5) Uani 1 1 d .
H15 H 0.3399 0.9377 0.7737 0.060 Uiso 1 1 calc R
C16 C 0.2950(2) 0.80851(18) 0.71851(14) 0.0458(4) Uani 1 1 d .
C17 C 0.27440(19) 0.68429(18) 0.74950(14) 0.0437(4) Uani 1 1 d .
H17 H 0.2579 0.6520 0.6998 0.052 Uiso 1 1 calc R
C18 C 0.2992(2) 0.88999(19) 0.60771(15) 0.0492(5) Uani 1 1 d .
C19 C 0.2253(2) 0.87024(19) 0.53300(15) 0.0510(5) Uani 1 1 d .
C20 C 0.2798(2) 0.8976(2) 0.42779(16) 0.0572(5) Uani 1 1 d .
C21 C 0.2129(3) 0.8772(3) 0.35825(18) 0.0797(7) Uani 1 1 d .
H21 H 0.2510 0.8925 0.2888 0.096 Uiso 1 1 calc R
C22 C 0.0918(3) 0.8351(3) 0.3892(2) 0.0878(8) Uani 1 1 d .
H22 H 0.0486 0.8211 0.3409 0.105 Uiso 1 1 calc R
C23 C 0.0330(3) 0.8130(3) 0.4905(2) 0.0778(7) Uani 1 1 d .
H23 H -0.0514 0.7867 0.5109 0.093 Uiso 1 1 calc R
C24 C 0.0994(2) 0.8300(2) 0.56180(17) 0.0609(6) Uani 1 1 d .
H24 H 0.0596 0.8144 0.6309 0.073 Uiso 1 1 calc R
C25 C 0.22397(19) 0.26654(17) 1.01851(13) 0.0390(4) Uani 1 1 d .
C26 C 0.0863(2) 0.2604(2) 1.01838(17) 0.0586(6) Uani 1 1 d .
H26 H 0.0104 0.3394 1.0000 0.070 Uiso 1 1 calc R
C27 C 0.0601(2) 0.1384(2) 1.0452(2) 0.0720(7) Uani 1 1 d .
H27 H -0.0335 0.1355 1.0448 0.086 Uiso 1 1 calc R
C28 C 0.1697(2) 0.0217(2) 1.07250(17) 0.0602(6) Uani 1 1 d .
H28 H 0.1513 -0.0606 1.0905 0.072 Uiso 1 1 calc R
C29 C 0.3059(2) 0.02663(19) 1.07317(16) 0.0548(5) Uani 1 1 d .
H29 H 0.3814 -0.0527 1.0914 0.066 Uiso 1 1 calc R
C30 C 0.3328(2) 0.14770(18) 1.04715(15) 0.0501(5) Uani 1 1 d .
H30 H 0.4264 0.1495 1.0489 0.060 Uiso 1 1 calc R
C31 C 0.2153(2) 0.43030(18) 0.80423(13) 0.0437(4) Uani 1 1 d .
C32 C 0.0846(2) 0.4918(2) 0.75981(16) 0.0578(5) Uani 1 1 d .
H32 H 0.0176 0.5650 0.7784 0.069 Uiso 1 1 calc R
C33 C 0.0531(3) 0.4456(3) 0.68846(17) 0.0749(7) Uani 1 1 d .
H33 H -0.0354 0.4866 0.6594 0.090 Uiso 1 1 calc R
C34 C 0.1519(3) 0.3393(3) 0.66023(19) 0.0796(8) Uani 1 1 d .
H34 H 0.1301 0.3083 0.6117 0.096 Uiso 1 1 calc R
C35 C 0.2827(3) 0.2776(2) 0.70232(17) 0.0696(7) Uani 1 1 d .
H35 H 0.3498 0.2056 0.6822 0.084 Uiso 1 1 calc R
C36 C 0.3138(2) 0.32314(19) 0.77461(15) 0.0531(5) Uani 1 1 d .
H36 H 0.4023 0.2812 0.8038 0.064 Uiso 1 1 calc R
H4A H 0.422(3) 0.969(3) 0.434(2) 0.084(9) Uiso 1 1 d .

loop_
_atom_site_aniso_label
_atom_site_aniso_U_11
_atom_site_aniso_U_22
_atom_site_aniso_U_33
_atom_site_aniso_U_23
_atom_site_aniso_U_13
_atom_site_aniso_U_12
O1 0.1037(12) 0.0504(8) 0.0587(8) -0.0117(7) -0.0227(8) -0.0365(8)
O2 0.0597(8) 0.0384(7) 0.0401(7) -0.0088(6) -0.0062(6) -0.0162(6)
O3 0.0808(11) 0.0670(10) 0.0550(8) 0.0010(7) -0.0085(7) -0.0447(9)
O4 0.0847(12) 0.0776(11) 0.0537(9) -0.0101(8) 0.0031(8) -0.0441(10)
C1 0.0452(11) 0.0379(10) 0.0510(11) -0.0152(8) -0.0061(8) -0.0120(8)
C2 0.0412(10) 0.0459(10) 0.0442(10) -0.0166(8) -0.0017(8) -0.0102(8)
C3 0.0689(14) 0.0626(13) 0.0506(12) -0.0227(10) -0.0021(10) -0.0241(11)
C4 0.0796(16) 0.0793(16) 0.0452(12) -0.0233(11) -0.0048(10) -0.0255(13)
C5 0.0733(15) 0.0655(14) 0.0408(11) -0.0104(10) -0.0057(10) -0.0161(12)
C6 0.0650(13) 0.0471(11) 0.0461(11) -0.0093(9) -0.0011(9) -0.0137(10)
C7 0.0415(10) 0.0449(10) 0.0407(10) -0.0150(8) -0.0025(8) -0.0079(8)
C8 0.0341(9) 0.0343(9) 0.0415(9) -0.0092(7) -0.0019(7) -0.0074(7)
C9 0.0329(9) 0.0362(9) 0.0445(10) -0.0131(8) -0.0025(7) -0.0079(7)
C10 0.0331(9) 0.0363(9) 0.0452(10) -0.0117(8) -0.0020(7) -0.0100(7)
C11 0.0367(9) 0.0356(9) 0.0434(10) -0.0118(8) -0.0017(7) -0.0093(8)
C12 0.0364(10) 0.0385(9) 0.0440(10) -0.0139(8) -0.0012(8) -0.0108(8)
C13 0.0381(10) 0.0349(9) 0.0435(10) -0.0121(8) -0.0018(8) -0.0098(8)
C14 0.0474(11) 0.0410(10) 0.0504(11) -0.0135(9) -0.0049(8) -0.0186(9)
C15 0.0573(12) 0.0405(10) 0.0543(11) -0.0094(9) -0.0035(9) -0.0226(9)
C16 0.0433(11) 0.0446(10) 0.0463(10) -0.0060(8) -0.0029(8) -0.0173(9)
C17 0.0441(11) 0.0456(10) 0.0422(10) -0.0114(8) -0.0048(8) -0.0155(8)
C18 0.0484(11) 0.0427(10) 0.0514(11) -0.0047(9) -0.0032(9) -0.0171(9)
C19 0.0570(12) 0.0438(11) 0.0465(11) -0.0018(9) -0.0086(9) -0.0170(9)
C20 0.0697(14) 0.0508(12) 0.0495(11) -0.0053(9) -0.0056(10) -0.0253(11)
C21 0.109(2) 0.0893(18) 0.0506(13) -0.0132(13) -0.0097(13) -0.0475(17)
C22 0.115(2) 0.101(2) 0.0668(16) -0.0145(15) -0.0238(15) -0.0577(19)
C23 0.0814(18) 0.0873(18) 0.0723(16) -0.0065(13) -0.0196(13) -0.0446(15)
C24 0.0610(14) 0.0642(13) 0.0539(12) -0.0029(10) -0.0095(10) -0.0264(11)
C25 0.0431(10) 0.0377(9) 0.0377(9) -0.0126(7) 0.0007(7) -0.0146(8)
C26 0.0438(12) 0.0445(11) 0.0839(15) -0.0172(11) -0.0005(10) -0.0134(9)
C27 0.0480(13) 0.0595(14) 0.113(2) -0.0254(13) 0.0022(13) -0.0273(11)
C28 0.0705(15) 0.0445(11) 0.0724(14) -0.0190(10) 0.0050(11) -0.0301(11)
C29 0.0580(13) 0.0372(10) 0.0647(13) -0.0112(9) -0.0062(10) -0.0118(9)
C30 0.0456(11) 0.0439(11) 0.0597(12) -0.0113(9) -0.0078(9) -0.0143(9)
C31 0.0497(11) 0.0423(10) 0.0429(10) -0.0124(8) 0.0008(8) -0.0215(9)
C32 0.0491(12) 0.0725(14) 0.0581(12) -0.0263(11) -0.0032(10) -0.0198(11)
C33 0.0639(15) 0.117(2) 0.0649(14) -0.0388(15) -0.0028(12) -0.0430(15)
C34 0.0895(19) 0.120(2) 0.0676(15) -0.0539(16) 0.0103(14) -0.0615(18)
C35 0.0860(18) 0.0748(15) 0.0628(14) -0.0391(12) 0.0118(12) -0.0337(14)
C36 0.0623(13) 0.0493(11) 0.0496(11) -0.0179(9) 0.0018(9) -0.0195(10)

loop_
_atom_type_symbol
_atom_type_description
_atom_type_scat_dispersion_real
_atom_type_scat_dispersion_imag
_atom_type_scat_source
C C 0.0033 0.0016 'International Tables Vol C Tables 4.2.6.8 and 6.1.1.4'
H H 0.0000 0.0000 'International Tables Vol C Tables 4.2.6.8 and 6.1.1.4'
O O 0.0106 0.0060 'International Tables Vol C Tables 4.2.6.8 and 6.1.1.4'

loop_
_geom_angle_atom_site_label_1
_geom_angle_atom_site_label_2
_geom_angle_atom_site_label_3
_geom_angle
C8 O2 C7 120.04(14)
C20 O4 H4A 112.1(17)
O1 C1 C2 120.40(16)
O1 C1 C9 123.82(17)
C2 C1 C9 115.77(15)
C7 C2 C3 117.38(17)
C7 C2 C1 120.83(16)
C3 C2 C1 121.79(17)
C4 C3 C2 120.5(2)
C4 C3 H3 119.7
C2 C3 H3 119.7
C3 C4 C5 120.22(19)
C3 C4 H4 119.9
C5 C4 H4 119.9
C6 C5 C4 120.7(2)
C6 C5 H5 119.7
C4 C5 H5 119.7
C5 C6 C7 118.35(19)
C5 C6 H6 120.8
C7 C6 H6 120.8
O2 C7 C2 121.41(16)
O2 C7 C6 115.78(16)
C2 C7 C6 122.81(17)
O2 C8 C9 123.70(15)
O2 C8 C13 112.10(14)
C9 C8 C13 124.18(16)
C8 C9 C10 117.67(15)
C8 C9 C1 118.20(16)
C10 C9 C1 124.14(15)
C14 C10 C11 117.44(16)
C14 C10 C9 123.70(16)
C11 C10 C9 118.86(15)
C17 C11 C10 119.00(15)
C17 C11 C12 120.24(16)
C10 C11 C12 120.76(15)
C13 C12 C11 120.27(15)
C13 C12 C31 119.53(15)
C11 C12 C31 120.21(15)
C12 C13 C8 118.23(15)
C12 C13 C25 121.79(15)
C8 C13 C25 119.98(15)
C15 C14 C10 121.93(17)
C15 C14 H14 119.0
C10 C14 H14 119.0
C14 C15 C16 121.10(16)
C14 C15 H15 119.5
C16 C15 H15 119.5
C17 C16 C15 118.30(16)
C17 C16 C18 121.97(17)
C15 C16 C18 119.52(16)
C16 C17 C11 122.18(17)
C16 C17 H17 118.9
C11 C17 H17 118.9
O3 C18 C19 119.83(17)
O3 C18 C16 119.57(18)
C19 C18 C16 120.57(16)
C24 C19 C20 118.05(19)
C24 C19 C18 122.71(18)
C20 C19 C18 119.20(18)
O4 C20 C21 117.1(2)
O4 C20 C19 123.4(2)
C21 C20 C19 119.4(2)
C22 C21 C20 121.1(2)
C22 C21 H21 119.5
C20 C21 H21 119.5
C21 C22 C23 120.6(2)
C21 C22 H22 119.7
C23 C22 H22 119.7
C22 C23 C24 119.4(2)
C22 C23 H23 120.3
C24 C23 H23 120.3
C23 C24 C19 121.3(2)
C23 C24 H24 119.3
C19 C24 H24 119.3
C30 C25 C26 117.97(17)
C30 C25 C13 121.36(16)
C26 C25 C13 120.64(16)
C27 C26 C25 120.44(19)
C27 C26 H26 119.8
C25 C26 H26 119.8
C28 C27 C26 120.7(2)
C28 C27 H27 119.6
C26 C27 H27 119.6
C29 C28 C27 119.31(18)
C29 C28 H28 120.3
C27 C28 H28 120.3
C28 C29 C30 120.36(18)
C28 C29 H29 119.8
C30 C29 H29 119.8
C29 C30 C25 121.19(18)
C29 C30 H30 119.4
C25 C30 H30 119.4
C36 C31 C32 118.93(18)
C36 C31 C12 120.02(17)
C32 C31 C12 121.05(16)
C33 C32 C31 120.4(2)
C33 C32 H32 119.8
C31 C32 H32 119.8
C34 C33 C32 119.9(2)
C34 C33 H33 120.1
C32 C33 H33 120.1
C33 C34 C35 120.8(2)
C33 C34 H34 119.6
C35 C34 H34 119.6
C34 C35 C36 119.3(2)
C34 C35 H35 120.3
C36 C35 H35 120.3
C35 C36 C31 120.6(2)
C35 C36 H36 119.7
C31 C36 H36 119.7

loop_
_geom_bond_atom_site_label_1
_geom_bond_atom_site_label_2
_geom_bond_distance
O1 C1 1.220(2)
O2 C8 1.3521(19)
O2 C7 1.361(2)
O3 C18 1.220(2)
O4 C20 1.343(3)
O4 H4A 0.86(3)
C1 C2 1.455(3)
C1 C9 1.466(2)
C2 C7 1.373(2)
C2 C3 1.395(3)
C3 C4 1.362(3)
C3 H3 0.9300
C4 C5 1.386(3)
C4 H4 0.9300
C5 C6 1.356(3)
C5 H5 0.9300
C6 C7 1.380(3)
C6 H6 0.9300
C8 C9 1.382(2)
C8 C13 1.415(2)
C9 C10 1.431(2)
C10 C14 1.409(2)
C10 C11 1.417(2)
C11 C17 1.404(2)
C11 C12 1.429(2)
C12 C13 1.367(2)
C12 C31 1.482(2)
C13 C25 1.482(2)
C14 C15 1.352(2)
C14 H14 0.9300
C15 C16 1.400(3)
C15 H15 0.9300
C16 C17 1.368(2)
C16 C18 1.479(3)
C17 H17 0.9300
C18 C19 1.474(3)
C19 C24 1.391(3)
C19 C20 1.400(3)
C20 C21 1.372(3)
C21 C22 1.360(4)
C21 H21 0.9300
C22 C23 1.365(3)
C22 H22 0.9300
C23 C24 1.368(3)
C23 H23 0.9300
C24 H24 0.9300
C25 C30 1.373(2)
C25 C26 1.374(3)
C26 C27 1.374(3)
C26 H26 0.9300
C27 C28 1.360(3)
C27 H27 0.9300
C28 C29 1.357(3)
C28 H28 0.9300
C29 C30 1.368(3)
C29 H29 0.9300
C30 H30 0.9300
C31 C36 1.377(3)
C31 C32 1.382(3)
C32 C33 1.370(3)
C32 H32 0.9300
C33 C34 1.363(3)
C33 H33 0.9300
C34 C35 1.369(3)
C34 H34 0.9300
C35 C36 1.375(3)
C35 H35 0.9300
C36 H36 0.9300

loop_
_geom_hbond_atom_site_label_D
_geom_hbond_atom_site_label_H
_geom_hbond_atom_site_label_A
_geom_hbond_distance_DH
_geom_hbond_distance_HA
_geom_hbond_distance_DA
_geom_hbond_angle_DHA
_geom_hbond_site_symmetry_A
O4 H4A O3 0.86(3) 2.33(3) 2.936(2) 128(2) 2_676
O4 H4A O3 0.86(3) 1.94(3) 2.644(2) 138(2) .

loop_
_geom_torsion_atom_site_label_1
_geom_torsion_atom_site_label_2
_geom_torsion_atom_site_label_3
_geom_torsion_atom_site_label_4
_geom_torsion
O1 C1 C2 C7 -176.72(18)
C9 C1 C2 C7 2.5(3)
O1 C1 C2 C3 2.5(3)
C9 C1 C2 C3 -178.28(17)
C7 C2 C3 C4 0.2(3)
C1 C2 C3 C4 -179.10(19)
C2 C3 C4 C5 1.0(3)
C3 C4 C5 C6 -1.1(4)
C4 C5 C6 C7 -0.1(3)
C8 O2 C7 C2 0.8(3)
C8 O2 C7 C6 -179.46(15)
C3 C2 C7 O2 178.33(16)
C1 C2 C7 O2 -2.4(3)
C3 C2 C7 C6 -1.4(3)
C1 C2 C7 C6 177.91(17)
C5 C6 C7 O2 -178.40(17)
C5 C6 C7 C2 1.3(3)
C7 O2 C8 C9 0.6(2)
C7 O2 C8 C13 -178.42(14)
O2 C8 C9 C10 179.55(14)
C13 C8 C9 C10 -1.6(3)
O2 C8 C9 C1 -0.4(3)
C13 C8 C9 C1 178.54(16)
O1 C1 C9 C8 178.04(18)
C2 C1 C9 C8 -1.1(2)
O1 C1 C9 C10 -1.9(3)
C2 C1 C9 C10 178.97(15)
C8 C9 C10 C14 179.50(16)
C1 C9 C10 C14 -0.6(3)
C8 C9 C10 C11 -0.2(2)
C1 C9 C10 C11 179.68(16)
C14 C10 C11 C17 1.7(2)
C9 C10 C11 C17 -178.58(15)
C14 C10 C11 C12 -178.33(16)
C9 C10 C11 C12 1.4(2)
C17 C11 C12 C13 179.11(16)
C10 C11 C12 C13 -0.9(3)
C17 C11 C12 C31 -0.8(3)
C10 C11 C12 C31 179.18(15)
C11 C12 C13 C8 -0.8(3)
C31 C12 C13 C8 179.13(15)
C11 C12 C13 C25 179.15(15)
C31 C12 C13 C25 -0.9(3)
O2 C8 C13 C12 -178.89(14)
C9 C8 C13 C12 2.1(3)
O2 C8 C13 C25 1.2(2)
C9 C8 C13 C25 -177.86(16)
C11 C10 C14 C15 -0.5(3)
C9 C10 C14 C15 179.78(17)
C10 C14 C15 C16 0.0(3)
C14 C15 C16 C17 -0.8(3)
C14 C15 C16 C18 -175.72(17)
C15 C16 C17 C11 2.0(3)
C18 C16 C17 C11 176.86(16)
C10 C11 C17 C16 -2.5(3)
C12 C11 C17 C16 177.48(16)
C17 C16 C18 O3 -153.19(19)
C15 C16 C18 O3 21.6(3)
C17 C16 C18 C19 24.9(3)
C15 C16 C18 C19 -160.31(18)
O3 C18 C19 C24 -150.7(2)
C16 C18 C19 C24 31.2(3)
O3 C18 C19 C20 26.8(3)
C16 C18 C19 C20 -151.27(19)
C24 C19 C20 O4 177.5(2)
C18 C19 C20 O4 -0.1(3)
C24 C19 C20 C21 -3.5(3)
C18 C19 C20 C21 178.9(2)
O4 C20 C21 C22 -178.8(2)
C19 C20 C21 C22 2.2(4)
C20 C21 C22 C23 0.5(4)
C21 C22 C23 C24 -1.9(4)
C22 C23 C24 C19 0.4(4)
C20 C19 C24 C23 2.2(3)
C18 C19 C24 C23 179.8(2)
C12 C13 C25 C30 109.6(2)
C8 C13 C25 C30 -70.5(2)
C12 C13 C25 C26 -68.1(2)
C8 C13 C25 C26 111.9(2)
C30 C25 C26 C27 -0.6(3)
C13 C25 C26 C27 177.05(19)
C25 C26 C27 C28 0.1(4)
C26 C27 C28 C29 0.1(4)
C27 C28 C29 C30 0.3(3)
C28 C29 C30 C25 -0.9(3)
C26 C25 C30 C29 1.1(3)
C13 C25 C30 C29 -176.63(17)
C13 C12 C31 C36 -69.1(2)
C11 C12 C31 C36 110.8(2)
C13 C12 C31 C32 110.2(2)
C11 C12 C31 C32 -69.9(2)
C36 C31 C32 C33 0.8(3)
C12 C31 C32 C33 -178.51(18)
C31 C32 C33 C34 -0.7(3)
C32 C33 C34 C35 0.0(4)
C33 C34 C35 C36 0.5(4)
C34 C35 C36 C31 -0.4(3)
C32 C31 C36 C35 -0.3(3)
C12 C31 C36 C35 179.09(17)
